data_4109818
loop_
_publ_author_name
'Victor I. Ovcharenko'
'Elena V. Gorelik'
'Sergey V. Fokin'
'Galina V. Romanenko'
'Vladimir N. Ikorskii'
'Anna V. Krashilina'
'Vladimir K. Cherkasov'
'Gleb A. Abakumov'

_publ_section_title
;
 Ligand Effects on the Ferro- to Antiferromagnetic Exchange Ratio in
 Bis(o-Semiquinonato)copper(II)
;
_journal_name_full 'Journal of the American Chemical Society'
_journal_page_first 10512
_journal_page_last 10521
_journal_paper_doi 10.1021/ja072463b
_journal_volume 129
_journal_year 2007
_chemical_formula_moiety 'Cu(C10 H10 O2)2 (C7 H8) (C5 H5 N)'
_chemical_formula_sum 'C40 H52 Cu N O4'
_chemical_formula_weight 674.37
_chemical_name_systematic
; 
[bis(3,6-di-tert-butyl-o-benzosemiquinonato)(pyridine)copper(II)] 
toluene solvate
;
_space_group_IT_number 96
_symmetry_cell_setting tetragonal
_symmetry_space_group_name_Hall 'P 4nw 2abw'
_symmetry_space_group_name_H-M 'P 43 21 2'
_atom_sites_solution_hydrogens geom
_atom_sites_solution_primary direct
_atom_sites_solution_secondary difmap
_audit_creation_method SHELXL-97
_cell_angle_alpha 90.00
_cell_angle_beta 90.00
_cell_angle_gamma 90.00
_cell_formula_units_Z 4
_cell_length_a 10.3509(15)
_cell_length_b 10.3509(15)
_cell_length_c 36.281(7)
_cell_measurement_temperature 293(2)
_cell_volume 3887.2(11)
_computing_cell_refinement 'Bruker XSCANS'
_computing_data_collection 'Bruker XSCANS'
_computing_data_reduction 'Bruker SHELXTL'
_computing_molecular_graphics 'Bruker SHELXTL'
_computing_publication_material 'Bruker SHELXTL'
_computing_structure_refinement 'SHELXL-97 (Sheldrick, 1997)'
_computing_structure_solution 'SHELXS-97 (Sheldrick, 1990)'
_diffrn_ambient_temperature 293(2)
_diffrn_measured_fraction_theta_full 0.996
_diffrn_measured_fraction_theta_max 0.996
_diffrn_measurement_device_type 'Bruker P4'
_diffrn_measurement_method '\w scans'
_diffrn_radiation_monochromator graphite
_diffrn_radiation_source 'fine-focus sealed tube'
_diffrn_radiation_type MoK\a
_diffrn_radiation_wavelength 0.71073
_diffrn_reflns_av_R_equivalents 0.0568
_diffrn_reflns_av_sigmaI/netI 0.0417
_diffrn_reflns_limit_h_max 11
_diffrn_reflns_limit_h_min -11
_diffrn_reflns_limit_k_max 10
_diffrn_reflns_limit_k_min -11
_diffrn_reflns_limit_l_max 38
_diffrn_reflns_limit_l_min -40
_diffrn_reflns_number 16963
_diffrn_reflns_theta_full 23.27
_diffrn_reflns_theta_max 23.27
_diffrn_reflns_theta_min 1.12
_exptl_absorpt_coefficient_mu 0.599
_exptl_absorpt_correction_type none
_exptl_crystal_colour black
_exptl_crystal_density_diffrn 1.152
_exptl_crystal_description 'distorted octahedron'
_exptl_crystal_F_000 1440
_refine_diff_density_max 2.579
_refine_diff_density_min -0.307
_refine_diff_density_rms 0.130
_refine_ls_abs_structure_details 'Flack H D (1983), Acta Cryst. A39, 876-881'
_refine_ls_abs_structure_Flack 0.00
_refine_ls_extinction_coef 0.0000(6)
_refine_ls_extinction_expression Fc^*^=kFc[1+0.001xFc^2^\l^3^/sin(2\q)]^-1/4^
_refine_ls_extinction_method SHELXL
_refine_ls_goodness_of_fit_ref 1.059
_refine_ls_hydrogen_treatment mixed
_refine_ls_matrix_type full
_refine_ls_number_parameters 229
_refine_ls_number_reflns 2801
_refine_ls_number_restraints 4
_refine_ls_restrained_S_all 1.060
_refine_ls_R_factor_all 0.0854
_refine_ls_R_factor_gt 0.0749
_refine_ls_shift/su_max 8.625
_refine_ls_shift/su_mean 0.054
_refine_ls_structure_factor_coef Fsqd
_refine_ls_weighting_details 'calc w=1/[\s^2^(Fo^2^)+(0.1162P)^2^+0.0000P] where P=(Fo^2^+2Fc^2^)/3'
_refine_ls_weighting_scheme calc
_refine_ls_wR_factor_gt 0.1697
_refine_ls_wR_factor_ref 0.1780
_reflns_number_gt 2351
_reflns_number_total 2801
_reflns_threshold_expression >2sigma(I)
_cod_data_source_file ja072463bsi20070522_080040_4.cif
_cod_data_source_block zzzt
_cod_database_code 4109818

loop_
_symmetry_equiv_pos_as_xyz
'x, y, z'
'-x, -y, z+1/2'
'-y+1/2, x+1/2, z+3/4'
'y+1/2, -x+1/2, z+1/4'
'-x+1/2, y+1/2, -z+3/4'
'x+1/2, -y+1/2, -z+1/4'
'y, x, -z'
'-y, -x, -z+1/2'

loop_
_atom_site_label
_atom_site_type_symbol
_atom_site_fract_x
_atom_site_fract_y
_atom_site_fract_z
_atom_site_U_iso_or_equiv
_atom_site_adp_type
_atom_site_occupancy
_atom_site_symmetry_multiplicity
_atom_site_calc_flag
_atom_site_refinement_flags
Cu Cu 0.96699(6) 0.96699(6) 0.0000 0.0535(3) Uani 1 2 d S
O1 O 0.8908(3) 1.0722(3) 0.03865(7) 0.0510(11) Uani 1 1 d .
C1 C 0.9315(4) 1.0394(4) 0.07062(11) 0.0355(11) Uani 1 1 d .
C2 C 0.8884(5) 1.0981(5) 0.10397(11) 0.0392(11) Uani 1 1 d .
C21 C 0.7834(7) 1.2025(6) 0.10282(14) 0.0533(14) Uani 1 1 d .
C22 C 0.8306(7) 1.3153(6) 0.08135(19) 0.069(2) Uani 1 1 d .
H22A H 0.9061 1.3503 0.0930 0.09(3) Uiso 1 1 calc R
H22B H 0.7643 1.3801 0.0804 0.045(14) Uiso 1 1 calc R
H22C H 0.8518 1.2883 0.0568 0.11(3) Uiso 1 1 calc R
C23 C 0.7473(8) 1.2461(8) 0.14200(16) 0.0757(19) Uani 1 1 d .
H23A H 0.8216 1.2834 0.1537 0.12(3) Uiso 1 1 calc R
H23B H 0.7183 1.1729 0.1560 0.20(6) Uiso 1 1 calc R
H23C H 0.6795 1.3092 0.1407 0.15(3) Uiso 1 1 calc R
C24 C 0.6560(6) 1.1462(8) 0.0855(2) 0.079(2) Uani 1 1 d .
H24A H 0.5909 1.2123 0.0849 0.15(4) Uiso 1 1 calc R
H24B H 0.6261 1.0749 0.1001 0.10(3) Uiso 1 1 calc R
H24C H 0.6732 1.1172 0.0608 0.065(19) Uiso 1 1 calc R
C3 C 0.9395(5) 1.0506(5) 0.13510(11) 0.0416(11) Uani 1 1 d .
H3A H 0.9087 1.0821 0.1574 0.059(14) Uiso 1 1 calc R
C4 C 1.0391(5) 0.9537(5) 0.13604(11) 0.0414(10) Uani 1 1 d .
H4A H 1.0730 0.9298 0.1588 0.052(13) Uiso 1 1 calc R
C5 C 1.0852(4) 0.8966(5) 0.10578(11) 0.0344(10) Uani 1 1 d .
C51 C 1.1901(6) 0.7917(6) 0.10618(13) 0.0468(13) Uani 1 1 d .
C52 C 1.2343(7) 0.7635(7) 0.14581(15) 0.0676(17) Uani 1 1 d .
H52A H 1.1630 0.7300 0.1598 0.12(3) Uiso 1 1 calc R
H52B H 1.2648 0.8418 0.1570 0.039(15) Uiso 1 1 calc R
H52C H 1.3028 0.7010 0.1454 0.076(18) Uiso 1 1 calc R
C53 C 1.1410(8) 0.6720(6) 0.08864(19) 0.076(2) Uani 1 1 d .
H53A H 1.0672 0.6411 0.1020 0.12(3) Uiso 1 1 calc R
H53B H 1.2074 0.6073 0.0889 0.050(15) Uiso 1 1 calc R
H53C H 1.1165 0.6900 0.0636 0.21(5) Uiso 1 1 calc R
C54 C 1.3126(8) 0.8427(9) 0.0860(2) 0.091(3) Uani 1 1 d .
H54A H 1.2919 0.8607 0.0607 0.044(14) Uiso 1 1 calc R
H54B H 1.3794 0.7785 0.0870 0.17(5) Uiso 1 1 calc R
H54C H 1.3421 0.9204 0.0978 0.12(3) Uiso 1 1 calc R
C6 C 1.0364(5) 0.9414(5) 0.07155(11) 0.0429(12) Uani 1 1 d .
O2 O 1.0690(3) 0.8957(3) 0.04013(7) 0.0528(12) Uani 1 1 d .
N1S N 0.8096(5) 0.8096(5) 0.0000 0.0734(19) Uani 1 2 d S
C1S C 0.8430(12) 0.6864(7) -0.0010(2) 0.115(3) Uani 1 1 d .
H1SA H 0.9303 0.6653 -0.0011 0.14(4) Uiso 1 1 calc R
C2S C 0.7530(15) 0.5879(13) -0.0017(4) 0.177(6) Uani 1 1 d .
H2SA H 0.7773 0.5016 -0.0033 0.37(11) Uiso 1 1 calc R
C3S C 0.6250(14) 0.6250(14) 0.0000 0.185(11) Uani 1 2 d S
H3SA H 0.5615 0.5615 0.0000 0.5(2) Uiso 1 2 calc SR
C1A C 1.215(2) 1.215(2) 0.0000 0.257(16) Uiso 1 2 d SD
C1AA C 1.282(3) 1.173(5) 0.0005(17) 0.206(15) Uiso 0.50 1 d PD
C2A C 1.314(2) 1.126(3) 0.0036(16) 0.25(2) Uiso 0.50 1 d PD
C2AA C 1.403(3) 1.229(2) 0.0027(10) 0.178(11) Uiso 0.50 1 d PD
C3AA C 1.458(4) 1.307(4) -0.0004(11) 0.217(14) Uiso 0.50 1 d P
C3A C 1.441(2) 1.102(3) -0.0015(9) 0.218(12) Uiso 0.50 1 d PD
C4AB C 1.368(5) 1.326(5) 0.000(3) 0.233(17) Uiso 0.50 1 d P

loop_
_atom_site_aniso_label
_atom_site_aniso_U_11
_atom_site_aniso_U_22
_atom_site_aniso_U_33
_atom_site_aniso_U_23
_atom_site_aniso_U_13
_atom_site_aniso_U_12
Cu 0.0612(4) 0.0612(4) 0.0383(4) 0.0020(3) -0.0020(3) 0.0302(4)
O1 0.059(2) 0.053(2) 0.0410(16) 0.0032(15) -0.0024(16) 0.0284(19)
C1 0.029(2) 0.032(3) 0.045(2) 0.007(2) 0.0006(18) -0.002(2)
C2 0.038(3) 0.031(3) 0.049(2) -0.001(2) 0.007(2) 0.005(2)
C21 0.071(4) 0.036(3) 0.053(3) -0.001(3) 0.003(3) 0.020(3)
C22 0.088(5) 0.032(3) 0.088(5) 0.012(3) 0.030(4) 0.027(4)
C23 0.084(6) 0.074(5) 0.069(4) -0.018(4) 0.005(4) 0.032(4)
C24 0.049(4) 0.089(6) 0.098(6) 0.006(5) -0.008(4) 0.020(4)
C3 0.047(3) 0.035(3) 0.042(2) 0.006(2) 0.011(2) -0.003(2)
C4 0.044(3) 0.034(3) 0.046(2) -0.009(2) -0.013(3) 0.0003(19)
C5 0.028(2) 0.031(3) 0.044(2) 0.003(2) -0.004(2) -0.0001(19)
C51 0.053(4) 0.036(3) 0.051(3) 0.003(3) -0.003(3) 0.013(2)
C52 0.077(5) 0.069(5) 0.057(3) 0.005(4) -0.014(4) 0.035(3)
C53 0.101(6) 0.042(3) 0.087(5) -0.016(3) -0.037(4) 0.046(4)
C54 0.082(6) 0.103(7) 0.088(6) -0.009(5) -0.005(4) 0.038(6)
C6 0.045(3) 0.038(3) 0.045(2) -0.002(2) -0.005(3) 0.017(2)
O2 0.062(3) 0.058(3) 0.0387(16) -0.0021(16) -0.0036(16) 0.032(2)
N1S 0.084(3) 0.084(3) 0.052(4) 0.000(3) 0.000(3) -0.011(4)
C1S 0.184(10) 0.080(5) 0.082(5) 0.001(6) -0.010(7) -0.025(6)
C2S 0.31(2) 0.109(8) 0.110(7) 0.026(8) 0.004(14) -0.070(12)
C3S 0.227(16) 0.227(16) 0.102(10) -0.017(15) 0.017(15) -0.12(2)

loop_
_atom_type_symbol
_atom_type_description
_atom_type_scat_dispersion_real
_atom_type_scat_dispersion_imag
_atom_type_scat_source
C C 0.0033 0.0016 'International Tables Vol C Tables 4.2.6.8 and 6.1.1.4'
H H 0.0000 0.0000 'International Tables Vol C Tables 4.2.6.8 and 6.1.1.4'
N N 0.0061 0.0033 'International Tables Vol C Tables 4.2.6.8 and 6.1.1.4'
O O 0.0106 0.0060 'International Tables Vol C Tables 4.2.6.8 and 6.1.1.4'
Cu Cu 0.3201 1.2651 'International Tables Vol C Tables 4.2.6.8 and 6.1.1.4'

loop_
_geom_angle_atom_site_label_1
_geom_angle_atom_site_label_2
_geom_angle_atom_site_label_3
_geom_angle
_geom_angle_site_symmetry_1
_geom_angle_site_symmetry_3
O1 Cu O1 167.5(2) . 7
O1 Cu O2 83.84(11) . .
O1 Cu O2 94.70(11) 7 .
O1 Cu O2 94.70(11) . 7
O1 Cu O2 83.84(11) 7 7
O2 Cu O2 166.7(2) . 7
O1 Cu N1S 96.27(12) . .
O1 Cu N1S 96.27(12) 7 .
O2 Cu N1S 96.64(12) . .
O2 Cu N1S 96.64(12) 7 .
C1 O1 Cu 111.8(3) . .
O1 C1 C2 123.6(4) . .
O1 C1 C6 116.2(3) . .
C2 C1 C6 120.0(3) . .
C3 C2 C1 115.8(4) . .
C3 C2 C21 124.2(4) . .
C1 C2 C21 119.9(4) . .
C22 C21 C2 109.6(5) . .
C22 C21 C23 109.5(6) . .
C2 C21 C23 110.7(4) . .
C22 C21 C24 110.9(5) . .
C2 C21 C24 110.1(5) . .
C23 C21 C24 106.0(6) . .
C2 C3 C4 124.0(4) . .
C5 C4 C3 123.0(4) . .
C4 C5 C6 116.6(4) . .
C4 C5 C51 123.9(4) . .
C6 C5 C51 119.4(4) . .
C53 C51 C52 110.2(6) . .
C53 C51 C5 110.2(5) . .
C52 C51 C5 110.7(4) . .
C53 C51 C54 111.1(5) . .
C52 C51 C54 105.2(6) . .
C5 C51 C54 109.4(5) . .
O2 C6 C5 124.4(4) . .
O2 C6 C1 115.2(3) . .
C5 C6 C1 120.2(4) . .
C6 O2 Cu 112.5(3) . .
C1S N1S C1S 120.4(12) . 7
C1S N1S Cu 119.8(6) . .
C1S N1S Cu 119.8(6) 7 .
N1S C1S C2S 122.4(12) . .
C3S C2S C1S 116.1(15) . .
C2S C3S C2S 122(2) . 7
C1AA C1A C1AA 153(10) 7 .
C1AA C1A C2A 163(6) 7 .
C1AA C1A C2A 11(5) . .
C1AA C1A C2A 11(5) 7 7
C1AA C1A C2A 163(6) . 7
C2A C1A C2A 173(4) . 7
C1AA C1A C2AA 117(5) 7 .
C1AA C1A C2AA 36(4) . .
C2A C1A C2AA 46.1(18) . .
C2A C1A C2AA 127(3) 7 .
C1AA C1A C2AA 36(4) 7 7
C1AA C1A C2AA 117(6) . 7
C2A C1A C2AA 127(3) . 7
C2A C1A C2AA 45.9(18) 7 7
C2AA C1A C2AA 81(2) . 7
C1A C1AA C2A 155(10) . .
C1A C1AA C1AA 13(5) . 7
C2A C1AA C1AA 166(10) . 7
C1A C1AA C2AA 123(7) . .
C2A C1AA C2AA 80(5) . .
C1AA C1AA C2AA 110(3) 7 .
C1A C1AA C4AB 88(6) . .
C2A C1AA C4AB 116(6) . .
C1AA C1AA C4AB 74(3) 7 .
C2AA C1AA C4AB 36(3) . .
C1A C1AA C2A 11(4) . 7
C2A C1AA C2A 165(8) . 7
C1AA C1AA C2A 4(3) 7 7
C2AA C1AA C2A 113(4) . 7
C4AB C1AA C2A 77(3) . 7
C1A C1AA C4AB 71(5) . 7
C2A C1AA C4AB 132(6) . 7
C1AA C1AA C4AB 58(2) 7 7
C2AA C1AA C4AB 52(3) . 7
C4AB C1AA C4AB 16(4) . 7
C2A C1AA C4AB 61(2) 7 7
C1AA C2A C2AA 75(5) . .
C1AA C2A C3A 132(7) . .
C2AA C2A C3A 60.5(16) . .
C1AA C2A C1A 15(5) . .
C2AA C2A C1A 89(3) . .
C3A C2A C1A 147(4) . .
C1AA C2A C1AA 10(8) . 7
C2AA C2A C1AA 82.7(18) . 7
C3A C2A C1AA 141(3) . 7
C1A C2A C1AA 6(2) . 7
C3AA C2AA C4AB 55(3) . .
C3AA C2AA C2A 173(5) . .
C4AB C2AA C2A 120(4) . .
C3AA C2AA C3A 127(4) . .
C4AB C2AA C3A 167(8) . .
C2A C2AA C3A 57.6(14) . .
C3AA C2AA C1AA 149(5) . .
C4AB C2AA C1AA 95(4) . .
C2A C2AA C1AA 25(3) . .
C3A C2AA C1AA 81(3) . .
C3AA C2AA C4AB 64(3) . 7
C4AB C2AA C4AB 9(4) . 7
C2A C2AA C4AB 111(3) . 7
C3A C2AA C4AB 165(4) . 7
C1AA C2AA C4AB 86(3) . 7
C3AA C2AA C1A 129(4) . .
C4AB C2AA C1A 75(3) . .
C2A C2AA C1A 45.1(15) . .
C3A C2AA C1A 102(2) . .
C1AA C2AA C1A 20(3) . .
C4AB C2AA C1A 65.6(19) 7 .
C2AA C3AA C4AB 67(4) . .
C2AA C3AA C4AB 80(3) . 7
C4AB C3AA C4AB 13(4) . 7
C2AA C3AA C3A 31(3) . .
C4AB C3AA C3A 97(5) . .
C4AB C3AA C3A 110(3) 7 .
C2A C3A C2AA 62(2) . .
C2A C3A C3AA 84(2) . .
C2AA C3A C3AA 21.9(18) . .
C4AB C4AB C3AA 147(5) 7 .
C4AB C4AB C2AA 154(10) 7 .
C3AA C4AB C2AA 58(5) . .
C4AB C4AB C3AA 20(3) 7 7
C3AA C4AB C3AA 127(6) . 7
C2AA C4AB C3AA 172(10) . 7
C4AB C4AB C2AA 17(6) 7 7
C3AA C4AB C2AA 163(6) . 7
C2AA C4AB C2AA 139(5) . 7
C3AA C4AB C2AA 36.6(17) 7 7
C4AB C4AB C1AA 106(3) 7 .
C3AA C4AB C1AA 107(6) . .
C2AA C4AB C1AA 49(3) . .
C3AA C4AB C1AA 126(4) 7 .
C2AA C4AB C1AA 90(3) 7 .
C4AB C4AB C1AA 58(2) 7 7
C3AA C4AB C1AA 155(6) . 7
C2AA C4AB C1AA 97(4) . 7
C3AA C4AB C1AA 78(3) 7 7
C2AA C4AB C1AA 41.8(16) 7 7
C1AA C4AB C1AA 48(3) . 7

loop_
_geom_bond_atom_site_label_1
_geom_bond_atom_site_label_2
_geom_bond_distance
_geom_bond_site_symmetry_2
Cu O1 1.942(3) .
Cu O1 1.942(3) 7
Cu O2 1.944(3) .
Cu O2 1.944(3) 7
Cu N1S 2.305(7) .
O1 C1 1.280(5) .
C1 C2 1.426(6) .
C1 C6 1.486(5) .
C2 C3 1.341(6) .
C2 C21 1.533(6) .
C21 C22 1.486(9) .
C21 C23 1.538(7) .
C21 C24 1.573(10) .
C3 C4 1.439(6) .
C4 C5 1.335(6) .
C5 C6 1.419(5) .
C5 C51 1.536(6) .
C51 C53 1.483(9) .
C51 C52 1.537(7) .
C51 C54 1.557(10) .
C6 O2 1.280(5) .
N1S C1S 1.321(9) .
N1S C1S 1.321(9) 7
C1S C2S 1.381(14) .
C2S C3S 1.381(15) .
C3S C2S 1.380(15) 7
C1A C1AA 0.82(5) 7
C1A C1AA 0.81(5) .
C1A C2A 1.383(18) .
C1A C2A 1.390(18) 7
C1A C2AA 1.95(5) .
C1A C2AA 1.96(5) 7
C1AA C2A 0.60(6) .
C1AA C1AA 1.59(10) 7
C1AA C2AA 1.381(19) .
C1AA C4AB 1.82(6) .
C1AA C2A 2.18(5) 7
C1AA C4AB 2.07(7) 7
C2A C2AA 1.41(5) .
C2A C3A 1.346(18) .
C2A C1AA 2.18(5) 7
C2AA C3AA 0.99(4) .
C2AA C4AB 1.07(6) .
C2AA C3A 1.387(18) .
C2AA C4AB 1.64(7) 7
C3AA C4AB 0.95(6) .
C3AA C4AB 1.50(8) 7
C3AA C3A 2.14(5) .
C4AB C4AB 0.61(13) 7
C4AB C3AA 1.50(7) 7
C4AB C2AA 1.64(7) 7
C4AB C1AA 2.07(7) 7
